data_7035127
loop_
_publ_author_name
'Cao, Xue-Li'
'Kong, Fang'
'He, Zhang-Zhen'
'Mao, Jiang-Gao'

_publ_section_title
;
 Structural and magnetic studies on three new mixed metal copper(ii)
 selenites and tellurites.
;
_journal_issue 25
_journal_name_full 'Dalton transactions (Cambridge, England : 2003)'
_journal_page_first 11420
_journal_page_last 11428
_journal_paper_doi 10.1039/c5dt01257k
_journal_volume 44
_journal_year 2015
_chemical_formula_sum 'Cd Cu O6 Se2'
_chemical_formula_weight 429.86
_chemical_name_systematic
; 
 ? 
;
_space_group_IT_number 14
_symmetry_cell_setting monoclinic
_symmetry_space_group_name_Hall '-P 2ybc'
_symmetry_space_group_name_H-M 'P 1 21/c 1'
_atom_sites_solution_hydrogens none
_atom_sites_solution_primary direct
_atom_sites_solution_secondary difmap
_audit_creation_method SHELXL-97
_cell_angle_alpha 90.00
_cell_angle_beta 94.400(9)
_cell_angle_gamma 90.00
_cell_formula_units_Z 4
_cell_length_a 7.515(4)
_cell_length_b 10.394(5)
_cell_length_c 7.257(4)
_cell_measurement_reflns_used 1565
_cell_measurement_temperature 293(2)
_cell_measurement_theta_max 27.4797
_cell_measurement_theta_min 2.7184
_cell_volume 565.2(5)
_computing_cell_refinement 'CrystalClear (Rigaku Inc., 2007)'
_computing_data_collection 'CrystalClear (Rigaku Inc., 2007)'
_computing_data_reduction 'CrystalClear (Rigaku Inc., 2007)'
_computing_structure_refinement 'SHELXL-97 (Sheldrick, 1997)'
_computing_structure_solution 'SHELXS-97 (Sheldrick, 1990)'
_diffrn_ambient_temperature 293(2)
_diffrn_measured_fraction_theta_full 0.992
_diffrn_measured_fraction_theta_max 0.992
_diffrn_measurement_device_type 'Mercury2 (2x2 bin mode)'
_diffrn_measurement_method CCD_Profile_fitting
_diffrn_radiation_monochromator graphite
_diffrn_radiation_source 'fine-focus sealed tube'
_diffrn_radiation_type MoK\a
_diffrn_radiation_wavelength 0.71073
_diffrn_reflns_av_R_equivalents 0.0538
_diffrn_reflns_av_sigmaI/netI 0.0519
_diffrn_reflns_limit_h_max 8
_diffrn_reflns_limit_h_min -9
_diffrn_reflns_limit_k_max 13
_diffrn_reflns_limit_k_min -13
_diffrn_reflns_limit_l_max 9
_diffrn_reflns_limit_l_min -9
_diffrn_reflns_number 4342
_diffrn_reflns_theta_full 27.48
_diffrn_reflns_theta_max 27.48
_diffrn_reflns_theta_min 2.72
_diffrn_standards_decay_% <1.0%
_exptl_absorpt_coefficient_mu 20.365
_exptl_absorpt_correction_T_max 1.0000
_exptl_absorpt_correction_T_min 0.4891
_exptl_absorpt_correction_type multi-scan
_exptl_crystal_colour green
_exptl_crystal_density_diffrn 5.052
_exptl_crystal_density_method 'not measured'
_exptl_crystal_description block
_exptl_crystal_F_000 772
_exptl_crystal_size_max 0.33
_exptl_crystal_size_mid 0.26
_exptl_crystal_size_min 0.19
_refine_diff_density_max 1.026
_refine_diff_density_min -1.416
_refine_diff_density_rms 0.293
_refine_ls_extinction_coef 0.0031(4)
_refine_ls_extinction_expression Fc^*^=kFc[1+0.001xFc^2^\l^3^/sin(2\q)]^-1/4^
_refine_ls_extinction_method SHELXL
_refine_ls_goodness_of_fit_ref 0.979
_refine_ls_hydrogen_treatment none
_refine_ls_matrix_type full
_refine_ls_number_parameters 92
_refine_ls_number_reflns 1288
_refine_ls_number_restraints 0
_refine_ls_restrained_S_all 0.979
_refine_ls_R_factor_all 0.0343
_refine_ls_R_factor_gt 0.0286
_refine_ls_shift/su_max 0.000
_refine_ls_shift/su_mean 0.000
_refine_ls_structure_factor_coef Fsqd
_refine_ls_weighting_details 'calc w=1/[\s^2^(Fo^2^)+(0.0234P)^2^+0.0000P] where P=(Fo^2^+2Fc^2^)/3'
_refine_ls_weighting_scheme calc
_refine_ls_wR_factor_gt 0.0614
_refine_ls_wR_factor_ref 0.0633
_reflns_number_gt 1117
_reflns_number_total 1288
_reflns_threshold_expression >2sigma(I)
_cod_data_source_file c5dt01257k2.cif
_cod_data_source_block CdCu(SeO3)2
_cod_depositor_comments
;
The following automatic conversions were performed:

'_exptl_absorpt_correction_type' value 'Multi-scan' changed to
'multi-scan' according to
/usr/data/users/saulius/crontab/automatic-downloads/rss-feeds/RSC/lib/dictionaries/cif_core.dic
dictionary named 'cif_core.dic' version 2.4.2 from 2011-04-26.

Automatic conversion script
Id: cif_fix_values 3271 2015-04-21 07:52:19Z andrius 

 Adding full bibliography for 7035127--7035129.cif.
;
_cod_original_sg_symbol_H-M P2(1)/c
_cod_database_code 7035127

loop_
_symmetry_equiv_pos_as_xyz
'x, y, z'
'-x, y+1/2, -z+1/2'
'-x, -y, -z'
'x, -y-1/2, z-1/2'

loop_
_atom_site_label
_atom_site_type_symbol
_atom_site_fract_x
_atom_site_fract_y
_atom_site_fract_z
_atom_site_U_iso_or_equiv
_atom_site_adp_type
_atom_site_occupancy
_atom_site_symmetry_multiplicity
_atom_site_calc_flag
Cd1 Cd 0.26040(5) 0.45029(5) -0.01337(6) 0.01542(15) Uani 1 1 d
Cu1 Cu 0.31649(9) 0.41806(7) 0.52307(10) 0.01145(18) Uani 1 1 d
Se1 Se 0.05320(7) 0.60709(6) 0.30253(8) 0.01149(16) Uani 1 1 d
Se2 Se 0.56763(7) 0.27986(5) 0.24616(8) 0.00935(16) Uani 1 1 d
O1 O -0.1315(5) 0.5144(4) 0.3305(5) 0.0129(8) Uani 1 1 d
O2 O 0.0134(5) 0.6382(5) 0.0760(6) 0.0185(9) Uani 1 1 d
O3 O 0.2118(5) 0.4890(4) 0.2877(5) 0.0134(9) Uani 1 1 d
O4 O 0.5433(5) 0.3802(4) 0.4278(5) 0.0119(8) Uani 1 1 d
O5 O 0.3610(5) 0.2109(4) 0.2213(6) 0.0161(9) Uani 1 1 d
O6 O 0.5477(5) 0.3861(4) 0.0687(6) 0.0155(9) Uani 1 1 d

loop_
_atom_site_aniso_label
_atom_site_aniso_U_11
_atom_site_aniso_U_22
_atom_site_aniso_U_33
_atom_site_aniso_U_23
_atom_site_aniso_U_13
_atom_site_aniso_U_12
Cd1 0.0100(2) 0.0268(3) 0.0095(2) 0.00042(18) 0.00122(16) -0.00375(18)
Cu1 0.0077(3) 0.0187(4) 0.0084(4) 0.0024(3) 0.0035(3) 0.0030(3)
Se1 0.0078(3) 0.0167(3) 0.0101(3) -0.0009(2) 0.0014(2) 0.0001(2)
Se2 0.0070(3) 0.0134(3) 0.0079(3) -0.0008(2) 0.0019(2) 0.0006(2)
O1 0.0070(18) 0.020(2) 0.012(2) 0.0013(17) 0.0033(16) 0.0016(16)
O2 0.013(2) 0.032(3) 0.010(2) 0.0083(19) -0.0008(17) -0.0038(19)
O3 0.0069(18) 0.027(2) 0.006(2) -0.0012(17) 0.0003(15) 0.0031(17)
O4 0.0090(18) 0.018(2) 0.009(2) -0.0034(16) 0.0028(15) -0.0005(16)
O5 0.0091(19) 0.026(2) 0.014(2) -0.0076(18) 0.0052(16) -0.0058(17)
O6 0.014(2) 0.022(2) 0.010(2) 0.0042(17) 0.0003(17) -0.0005(18)

loop_
_atom_type_symbol
_atom_type_description
_atom_type_scat_dispersion_real
_atom_type_scat_dispersion_imag
_atom_type_scat_source
O O 0.0106 0.0060 'International Tables Vol C Tables 4.2.6.8 and 6.1.1.4'
Se Se -0.0929 2.2259 'International Tables Vol C Tables 4.2.6.8 and 6.1.1.4'
Cu Cu 0.3201 1.2651 'International Tables Vol C Tables 4.2.6.8 and 6.1.1.4'
Cd Cd -0.8075 1.2024 'International Tables Vol C Tables 4.2.6.8 and 6.1.1.4'

loop_
_geom_angle_atom_site_label_1
_geom_angle_atom_site_label_2
_geom_angle_atom_site_label_3
_geom_angle
_geom_angle_site_symmetry_1
_geom_angle_site_symmetry_3
O2 Cd1 O3 93.10(14) 3_565 .
O2 Cd1 O6 147.32(15) 3_565 3_665
O3 Cd1 O6 100.77(15) . 3_665
O2 Cd1 O6 139.06(17) 3_565 .
O3 Cd1 O6 91.10(14) . .
O6 Cd1 O6 70.61(18) 3_665 .
O2 Cd1 O1 65.55(14) 3_565 3_565
O3 Cd1 O1 142.35(14) . 3_565
O6 Cd1 O1 86.15(14) 3_665 3_565
O6 Cd1 O1 125.63(13) . 3_565
O2 Cd1 O5 84.55(14) 3_565 4_565
O3 Cd1 O5 150.05(14) . 4_565
O6 Cd1 O5 96.97(14) 3_665 4_565
O6 Cd1 O5 72.28(14) . 4_565
O1 Cd1 O5 62.42(13) 3_565 4_565
O2 Cd1 O2 73.87(18) 3_565 .
O3 Cd1 O2 59.85(13) . .
O6 Cd1 O2 87.72(14) 3_665 .
O6 Cd1 O2 140.25(14) . .
O1 Cd1 O2 83.80(13) 3_565 .
O5 Cd1 O2 145.34(12) 4_565 .
O2 Cd1 O5 87.92(14) 3_565 .
O3 Cd1 O5 70.28(13) . .
O6 Cd1 O5 124.57(13) 3_665 .
O6 Cd1 O5 55.58(12) . .
O1 Cd1 O5 134.63(13) 3_565 .
O5 Cd1 O5 79.79(6) 4_565 .
O2 Cd1 O5 125.03(11) . .
O2 Cd1 Se1 32.10(10) 3_565 3_565
O3 Cd1 Se1 121.01(10) . 3_565
O6 Cd1 Se1 118.87(11) 3_665 3_565
O6 Cd1 Se1 140.66(11) . 3_565
O1 Cd1 Se1 33.60(9) 3_565 3_565
O5 Cd1 Se1 68.73(9) 4_565 3_565
O2 Cd1 Se1 78.91(9) . 3_565
O5 Cd1 Se1 111.23(8) . 3_565
O4 Cu1 O1 163.37(17) . 3_566
O4 Cu1 O3 94.05(16) . .
O1 Cu1 O3 94.83(17) 3_566 .
O4 Cu1 O5 91.00(17) . 4_566
O1 Cu1 O5 86.30(17) 3_566 4_566
O3 Cu1 O5 156.92(19) . 4_566
O4 Cu1 O4 80.74(17) . 3_666
O1 Cu1 O4 85.76(16) 3_566 3_666
O3 Cu1 O4 86.71(17) . 3_666
O5 Cu1 O4 116.35(17) 4_566 3_666
O2 Se1 O1 98.0(2) . .
O2 Se1 O3 98.5(2) . .
O1 Se1 O3 100.2(2) . .
O2 Se1 Cd1 45.84(14) . 3_565
O1 Se1 Cd1 52.40(14) . 3_565
O3 Se1 Cd1 108.39(14) . 3_565
O6 Se2 O4 100.4(2) . .
O6 Se2 O5 99.6(2) . .
O4 Se2 O5 100.84(18) . .
Se1 O1 Cu1 118.7(2) . 3_566
Se1 O1 Cd1 94.00(17) . 3_565
Cu1 O1 Cd1 102.18(16) 3_566 3_565
Se1 O2 Cd1 102.06(18) . 3_565
Se1 O2 Cd1 91.20(18) . .
Cd1 O2 Cd1 106.13(18) 3_565 .
Se1 O3 Cu1 116.5(2) . .
Se1 O3 Cd1 110.42(19) . .
Cu1 O3 Cd1 133.1(2) . .
Se2 O4 Cu1 123.6(2) . .
Se2 O4 Cu1 126.0(2) . 3_666
Cu1 O4 Cu1 99.26(17) . 3_666
Se2 O5 Cu1 117.6(2) . 4_565
Se2 O5 Cd1 84.38(17) . .
Cu1 O5 Cd1 97.17(16) 4_565 .
Se2 O6 Cd1 126.8(2) . 3_665
Se2 O6 Cd1 114.41(19) . .
Cd1 O6 Cd1 109.39(18) 3_665 .

loop_
_geom_bond_atom_site_label_1
_geom_bond_atom_site_label_2
_geom_bond_distance
_geom_bond_site_symmetry_2
Cd1 O2 2.267(4) 3_565
Cd1 O3 2.278(4) .
Cd1 O6 2.285(4) 3_665
Cd1 O6 2.294(4) .
Cd1 O1 2.455(4) 3_565
Cd1 O5 2.704(4) 4_565
Cd1 O2 2.805(5) .
Cd1 O5 3.077(5) .
Cd1 Se1 3.0910(13) 3_565
Cu1 O4 1.928(4) .
Cu1 O1 1.945(4) 3_566
Cu1 O3 1.968(4) .
Cu1 O5 1.976(4) 4_566
Cu1 O4 2.362(4) 3_666
Se1 O2 1.680(4) .
Se1 O1 1.715(4) .
Se1 O3 1.720(4) .
Se1 Cd1 3.0910(13) 3_565
Se2 O6 1.694(4) .
Se2 O4 1.701(4) .
Se2 O5 1.707(4) .
O1 Cu1 1.945(4) 3_566
O1 Cd1 2.455(4) 3_565
O2 Cd1 2.267(4) 3_565
O4 Cu1 2.362(4) 3_666
O5 Cu1 1.976(4) 4_565
O6 Cd1 2.285(4) 3_665
